data_7100807
loop_
_publ_author_name
'M. Nissinen'
'A. Ahman'

_publ_section_title
;
Pyrogallarenes as alkali metal receptors:
The role of cation-pi interactions for complexation
;
_journal_name_full 'Chemical Communications'
_journal_paper_doi 10.1039/b515143k
_journal_year 2006
_chemical_formula_moiety 'C32 H32 O8, 3(C H4 O), 5(O)'
_chemical_formula_sum 'C35 H44 O16'
_chemical_formula_weight 720.70
_space_group_IT_number 62
_symmetry_cell_setting orthorhombic
_symmetry_space_group_name_Hall '-P 2c 2n'
_symmetry_space_group_name_H-M 'P n a m'
_cell_angle_alpha 90.00
_cell_angle_beta 90.00
_cell_angle_gamma 90.00
_cell_formula_units_Z 4
_cell_length_a 10.4761(3)
_cell_length_b 16.4356(4)
_cell_length_c 20.9672(5)
_cell_measurement_temperature 173.0(1)
_cell_volume 3610.15(16)
_diffrn_ambient_temperature 173.0(1)
_exptl_crystal_density_diffrn 1.326
_cod_database_code 7100807

loop_
_symmetry_equiv_pos_as_xyz
'x, y, z'
'-x, -y, z+1/2'
'x+1/2, -y+1/2, -z+1/2'
'-x+1/2, y+1/2, -z'
'-x, -y, -z'
'x, y, -z-1/2'
'-x-1/2, y-1/2, z-1/2'
'x-1/2, -y-1/2, z'

loop_
_atom_site_label
_atom_site_type_symbol
_atom_site_fract_x
_atom_site_fract_y
_atom_site_fract_z
_atom_site_U_iso_or_equiv
_atom_site_adp_type
_atom_site_occupancy
_atom_site_symmetry_multiplicity
_atom_site_calc_flag
_atom_site_refinement_flags
_atom_site_disorder_assembly
_atom_site_disorder_group
C1 C -0.0857(3) 0.4014(2) 0.40734(16) 0.0184(8) Uani 1 1 d . . .
C2 C -0.1074(3) 0.4752(2) 0.37640(16) 0.0175(8) Uani 1 1 d . . .
H2 H -0.0941 0.4774 0.3316 0.021 Uiso 1 1 calc R . .
C3 C -0.1472(3) 0.5460(2) 0.40691(16) 0.0180(8) Uani 1 1 d . . .
C4 C -0.1679(3) 0.5417(2) 0.47266(17) 0.0193(8) Uani 1 1 d . . .
C5 C -0.1509(3) 0.4687(2) 0.50538(17) 0.0216(8) Uani 1 1 d . . .
H5 H -0.1676 0.4659 0.5499 0.026 Uiso 1 1 calc R . .
C6 C -0.1097(3) 0.4005(2) 0.47284(17) 0.0196(8) Uani 1 1 d . . .
C7 C -0.1672(3) 0.6260(2) 0.37227(16) 0.0198(8) Uani 1 1 d . . .
H7 H -0.1297 0.6696 0.3998 0.024 Uiso 1 1 calc R . .
C8 C -0.0974(3) 0.6294(2) 0.30884(16) 0.0178(8) Uani 1 1 d . . .
C9 C -0.1594(5) 0.6263(3) 0.2500 0.0197(12) Uani 1 2 d S . .
H9 H -0.2498 0.6219 0.2500 0.024 Uiso 1 2 calc SR . .
C12 C 0.1016(5) 0.6398(3) 0.2500 0.0195(11) Uani 1 2 d S . .
H12 H 0.1919 0.6452 0.2500 0.023 Uiso 1 2 calc SR . .
C13 C 0.0354(3) 0.6359(2) 0.30719(16) 0.0194(8) Uani 1 1 d . . .
C23 C -0.0286(5) 0.3272(3) 0.2500 0.0195(11) Uani 1 2 d S . .
H23 H -0.1078 0.2991 0.2500 0.023 Uiso 1 2 calc SR . .
C24 C 0.0254(3) 0.3463(2) 0.30859(16) 0.0192(8) Uani 1 1 d . . .
C25 C 0.1422(3) 0.3880(2) 0.30732(16) 0.0184(8) Uani 1 1 d . . .
C26 C 0.1996(5) 0.4077(3) 0.2500 0.0199(12) Uani 1 2 d S . .
H26 H 0.2795 0.4351 0.2500 0.024 Uiso 1 2 calc SR . .
C28 C -0.0360(4) 0.3258(2) 0.37259(16) 0.0203(8) Uani 1 1 d . . .
H28 H 0.0330 0.3024 0.4000 0.024 Uiso 1 1 calc R . .
C29 C -0.3102(4) 0.6442(2) 0.36630(18) 0.0280(9) Uani 1 1 d . . .
H29A H -0.3513 0.6013 0.3412 0.042 Uiso 1 1 calc R . .
H29B H -0.3220 0.6967 0.3450 0.042 Uiso 1 1 calc R . .
H29C H -0.3486 0.6462 0.4089 0.042 Uiso 1 1 calc R . .
C32 C -0.1405(4) 0.2602(2) 0.36723(18) 0.0291(10) Uani 1 1 d . . .
H32A H -0.2152 0.2831 0.3456 0.044 Uiso 1 1 calc R . .
H32B H -0.1649 0.2420 0.4100 0.044 Uiso 1 1 calc R . .
H32C H -0.1078 0.2139 0.3427 0.044 Uiso 1 1 calc R . .
O4 O -0.2033(3) 0.61154(15) 0.50404(11) 0.0248(6) Uani 1 1 d . . .
H4 H -0.1861 0.6070 0.5430 0.037 Uiso 1 1 calc R . .
O6 O -0.0885(3) 0.32760(15) 0.50558(11) 0.0262(6) Uani 1 1 d . . .
H6 H -0.0816 0.3372 0.5448 0.039 Uiso 1 1 calc R . .
O13 O 0.0997(2) 0.63976(17) 0.36464(11) 0.0243(6) Uani 1 1 d . . .
H13 H 0.1787 0.6410 0.3578 0.036 Uiso 1 1 calc R . .
O25 O 0.1974(2) 0.40875(17) 0.36467(11) 0.0255(6) Uani 1 1 d . . .
H25 H 0.2694 0.4296 0.3580 0.038 Uiso 1 1 calc R . .
O50 O 0.4341(3) 0.47377(18) 0.36282(14) 0.0357(7) Uani 1 1 d D . .
H50 H 0.4158 0.5229 0.3691 0.054 Uiso 1 1 calc RD . .
C50 C 0.5095(5) 0.4433(4) 0.4161(2) 0.0579(15) Uani 1 1 d . . .
H50A H 0.5837 0.4787 0.4226 0.087 Uiso 1 1 calc R . .
H50B H 0.5385 0.3879 0.4067 0.087 Uiso 1 1 calc R . .
H50C H 0.4571 0.4429 0.4548 0.087 Uiso 1 1 calc R . .
C51 C 0.6490(8) 0.4025(5) 0.2500 0.063(2) Uani 1 2 d S . .
H51A H 0.6832 0.3995 0.2934 0.095 Uiso 0.20 1 calc PR A 1
H51B H 0.7124 0.4277 0.2219 0.095 Uiso 0.20 1 calc PR A 1
H51C H 0.6295 0.3476 0.2347 0.095 Uiso 0.20 1 calc PR A 1
H51D H 0.6752 0.3907 0.2939 0.095 Uiso 0.30 1 calc PR A 2
H51E H 0.7241 0.4177 0.2248 0.095 Uiso 0.30 1 calc PR A 2
H51F H 0.6090 0.3542 0.2313 0.095 Uiso 0.30 1 calc PR A 2
O51 O 0.534(5) 0.451(3) 0.2500 0.090(16) Uani 0.40 2 d SP B 1
H51G H 0.4997 0.4481 0.2861 0.134 Uiso 0.20 1 calc PRD B 1
O51B O 0.563(3) 0.4661(12) 0.2500 0.034(4) Uani 0.60 2 d SP B 2
H51H H 0.5151 0.4624 0.2821 0.051 Uiso 0.30 1 calc PR B 2
O52 O 0.3560(3) 0.63312(17) 0.36634(13) 0.0350(7) Uani 1 1 d . . .
O53 O -0.0455(4) 0.8216(3) 0.2500 0.0460(11) Uani 1 2 d S . .
O54 O 0.3834(3) 0.7053(2) 0.48323(16) 0.0556(10) Uani 1 1 d . . .

loop_
_atom_site_aniso_label
_atom_site_aniso_U_11
_atom_site_aniso_U_22
_atom_site_aniso_U_33
_atom_site_aniso_U_23
_atom_site_aniso_U_13
_atom_site_aniso_U_12
C1 0.0181(18) 0.022(2) 0.0149(18) 0.0025(16) 0.0008(15) 0.0001(16)
C2 0.0185(18) 0.024(2) 0.0104(17) 0.0011(15) -0.0006(14) -0.0025(16)
C3 0.0153(18) 0.024(2) 0.0145(18) 0.0022(16) -0.0001(15) 0.0007(16)
C4 0.0187(19) 0.023(2) 0.0167(18) -0.0034(16) 0.0013(15) 0.0005(17)
C5 0.0228(19) 0.027(2) 0.0152(18) 0.0020(17) 0.0049(16) -0.0014(17)
C6 0.0225(19) 0.020(2) 0.0159(18) 0.0023(16) -0.0015(16) -0.0033(16)
C7 0.026(2) 0.020(2) 0.0128(18) -0.0012(15) -0.0007(15) 0.0020(17)
C8 0.0217(19) 0.0164(18) 0.0154(18) 0.0010(15) 0.0010(15) -0.0007(16)
C9 0.020(3) 0.018(3) 0.021(3) 0.000 0.000 -0.005(2)
C12 0.019(3) 0.018(3) 0.022(3) 0.000 0.000 -0.001(2)
C13 0.027(2) 0.0158(18) 0.0153(19) -0.0003(15) 0.0005(16) 0.0017(17)
C23 0.025(3) 0.016(3) 0.018(3) 0.000 0.000 0.003(2)
C24 0.026(2) 0.0145(19) 0.0174(19) 0.0032(15) 0.0019(16) 0.0045(16)
C25 0.0207(19) 0.0184(18) 0.0162(19) -0.0012(16) -0.0032(15) 0.0029(16)
C26 0.019(3) 0.023(3) 0.018(3) 0.000 0.000 -0.002(2)
C28 0.025(2) 0.0199(19) 0.0164(19) 0.0010(15) 0.0016(16) 0.0019(17)
C29 0.028(2) 0.034(2) 0.021(2) 0.0029(18) 0.0052(17) 0.0074(19)
C32 0.042(2) 0.024(2) 0.021(2) -0.0026(17) 0.0035(19) -0.0065(19)
O4 0.0346(15) 0.0258(14) 0.0141(13) -0.0024(11) 0.0022(12) 0.0048(12)
O6 0.0398(16) 0.0253(14) 0.0133(13) 0.0036(11) 0.0003(12) 0.0025(13)
O13 0.0204(13) 0.0385(16) 0.0139(12) 0.0001(12) -0.0021(11) -0.0025(14)
O25 0.0243(14) 0.0383(17) 0.0140(13) -0.0020(12) -0.0028(11) -0.0040(13)
O50 0.0345(17) 0.0377(17) 0.0348(17) -0.0039(14) -0.0029(13) -0.0048(14)
C50 0.048(3) 0.079(4) 0.047(3) 0.006(3) -0.016(2) -0.016(3)
C51 0.055(5) 0.074(6) 0.060(5) 0.000 0.000 0.021(5)
O51 0.04(2) 0.16(4) 0.065(16) 0.000 0.000 0.03(2)
O51B 0.030(11) 0.041(5) 0.030(6) 0.000 0.000 0.006(6)
O52 0.0252(15) 0.0414(18) 0.0383(17) -0.0030(14) 0.0000(13) 0.0006(14)
O53 0.054(3) 0.042(3) 0.042(3) 0.000 0.000 0.004(2)
O54 0.066(2) 0.056(2) 0.045(2) 0.0041(17) -0.0033(18) -0.0087(18)

loop_
_geom_bond_atom_site_label_1
_geom_bond_atom_site_label_2
_geom_bond_distance
_geom_bond_site_symmetry_2
_geom_bond_publ_flag
C1 C2 1.394(5) . ?
C1 C6 1.396(5) . ?
C1 C28 1.532(5) . ?
C2 C3 1.391(5) . ?
C3 C4 1.397(5) . ?
C3 C7 1.517(5) . ?
C4 O4 1.375(4) . ?
C4 C5 1.392(5) . ?
C5 C6 1.382(5) . ?
C6 O6 1.399(4) . ?
C7 C8 1.519(5) . ?
C7 C29 1.533(5) . ?
C8 C9 1.395(4) . ?
C8 C13 1.395(5) . ?
C9 C8 1.395(4) 6_556 ?
C12 C13 1.387(4) 6_556 ?
C12 C13 1.387(4) . ?
C13 O13 1.382(4) . ?
C23 C24 1.388(4) . ?
C23 C24 1.388(4) 6_556 ?
C24 C25 1.403(5) . ?
C24 C28 1.525(5) . ?
C25 O25 1.377(4) . ?
C25 C26 1.382(4) . ?
C26 C25 1.382(4) 6_556 ?
C28 C32 1.541(5) . ?
O50 C50 1.457(5) . ?
C51 O51B 1.38(3) . ?
C51 O51 1.44(6) . ?
